data_1568672
loop_
_publ_author_name
'Iqbal, Saqib A.'
'Uzelac, Marina'
'Nawaz, Ismat'
'Wang, Zhongxing'
'Jones, T. Harri'
'Yuan, Kang'
'Millet, Clement R. P.'
'Nichol, Gary S.'
'Chotana, Ghayoor Abbas'
'Ingleson, Michael J.'

_publ_section_title
;
 Amides as modifiable directing groups in electrophilic borylation.
;
_journal_issue 14
_journal_name_full 'Chemical science'
_journal_page_first 3865
_journal_page_last 3872
_journal_paper_doi 10.1039/d2sc06483a
_journal_volume 14
_journal_year 2023
_chemical_absolute_configuration ad
_chemical_formula_moiety 'C24 H25 B2 Br2 N O, C6 H6'
_chemical_formula_sum 'C30 H31 B2 Br2 N O'
_chemical_formula_weight 603.00
_space_group_crystal_system orthorhombic
_space_group_IT_number 19
_space_group_name_Hall 'P 2ac 2ab'
_space_group_name_H-M_alt 'P 21 21 21'
_atom_sites_solution_hydrogens geom
_audit_creation_date 2022-11-22
_audit_creation_method
;
Olex2 1.5-beta
(compiled 2022.04.07 svn.rca3783a0 for OlexSys, GUI svn.r6498)
;
_audit_update_record
;
2022-11-22 deposited with the CCDC.	2023-03-15 downloaded from the CCDC.
;
_cell_angle_alpha 90
_cell_angle_beta 90
_cell_angle_gamma 90
_cell_formula_units_Z 4
_cell_length_a 9.83580(10)
_cell_length_b 11.60820(10)
_cell_length_c 22.5888(2)
_cell_measurement_reflns_used 21042
_cell_measurement_temperature 119.99(17)
_cell_measurement_theta_max 29.4350
_cell_measurement_theta_min 3.6110
_cell_volume 2579.10(4)
_computing_cell_refinement 'CrysAlisPro 1.171.40.53 (Rigaku OD, 2019)'
_computing_data_collection 'CrysAlisPro 1.171.40.53 (Rigaku OD, 2019)'
_computing_data_reduction 'CrysAlisPro 1.171.40.53 (Rigaku OD, 2019)'
_computing_molecular_graphics 'Olex2 1.5-beta (Dolomanov et al., 2009)'
_computing_publication_material 'Olex2 1.5-beta (Dolomanov et al., 2009)'
_computing_structure_refinement 'SHELXL 2018/3 (Sheldrick, 2015)'
_computing_structure_solution 'SHELXT 2018/2 (Sheldrick, 2018)'
_diffrn_ambient_temperature 120.00
_diffrn_detector_area_resol_mean 16.1042
_diffrn_detector_type Eos
_diffrn_measured_fraction_theta_full 0.996
_diffrn_measured_fraction_theta_max 0.945
_diffrn_measurement_details
;
List of Runs (angles in degrees, time in seconds):

  # Type    Start    End  Width  t~exp~   \w     \q     \k     \f   Frames
#--------------------------------------------------------------------------
  1  \w    -59.00  15.00   1.00    5.00    --  -15.82 106.00  22.00   74
  2  \w    -15.00  60.00   1.00    5.00    --   17.54-106.00 -76.00   75
  3  \w    -88.00 -39.00   1.00    5.00    --  -15.82-178.00  90.00   49
  4  \w    -39.00  11.00   1.00    5.00    --  -15.82 -77.00   0.00   50
  5  \w    -33.00  51.00   1.00    5.00    --  -15.82  57.00 -30.00   84
  6  \w    -35.00  53.00   1.00    5.00    --  -15.82  38.00  90.00   88
  7  \w    -39.00  11.00   1.00    5.00    --  -15.82 -77.00 120.00   50
  8  \w     -9.00  39.00   1.00    5.00    --   17.54  77.00 120.00   48
  9  \w     39.00  90.00   1.00    5.00    --   17.54 178.00-120.00   51
 10  \w    -54.00  47.00   1.00    5.00    --   17.54 -19.00 150.00  101
 11  \w     -1.00  87.00   1.00    5.00    --   17.54  38.00   0.00   88
 12  \w    -83.00   1.00   1.00    5.00    --  -15.82 -57.00  60.00   84
 13  \w     -9.00  39.00   1.00    5.00    --   17.54  77.00 -60.00   48
 14  \w      1.00  48.00   1.00    5.00    --   17.54  57.00-150.00   47
 15  \w     -9.00  39.00   1.00    5.00    --   17.54  77.00-120.00   48
;
_diffrn_measurement_device 'four-circle diffractometer'
_diffrn_measurement_device_type 'Xcalibur, Eos'
_diffrn_measurement_method '\w scans'
_diffrn_radiation_type MoK\a
_diffrn_radiation_wavelength 0.71073
_diffrn_reflns_av_R_equivalents 0.0380
_diffrn_reflns_av_unetI/netI 0.0275
_diffrn_reflns_Laue_measured_fraction_full 0.996
_diffrn_reflns_Laue_measured_fraction_max 0.945
_diffrn_reflns_limit_h_max 13
_diffrn_reflns_limit_h_min -13
_diffrn_reflns_limit_k_max 15
_diffrn_reflns_limit_k_min -15
_diffrn_reflns_limit_l_max 30
_diffrn_reflns_limit_l_min -31
_diffrn_reflns_number 57746
_diffrn_reflns_point_group_measured_fraction_full 0.997
_diffrn_reflns_point_group_measured_fraction_max 0.922
_diffrn_reflns_theta_full 25.242
_diffrn_reflns_theta_max 29.495
_diffrn_reflns_theta_min 3.510
_exptl_absorpt_coefficient_mu 3.168
_exptl_absorpt_correction_T_max 1.00000
_exptl_absorpt_correction_T_min 0.91579
_exptl_absorpt_correction_type multi-scan
_exptl_absorpt_process_details
;
CrysAlisPro 1.171.40.53 (Rigaku Oxford Diffraction, 2019)
Empirical absorption correction using spherical harmonics,
 implemented in SCALE3 ABSPACK scaling algorithm.
;
_exptl_crystal_colour 'clear colourless'
_exptl_crystal_colour_lustre clear
_exptl_crystal_colour_primary colourless
_exptl_crystal_density_diffrn 1.553
_exptl_crystal_description block
_exptl_crystal_F_000 1224
_exptl_crystal_recrystallization_method
'Crystallised at room temperature by layering concentrated DCM solution with benzene.'
_exptl_crystal_size_max 0.355
_exptl_crystal_size_mid 0.339
_exptl_crystal_size_min 0.261
_refine_diff_density_max 0.401
_refine_diff_density_min -0.458
_refine_diff_density_rms 0.076
_refine_ls_abs_structure_details
;
 Refined as an inversion twin.
;
_refine_ls_abs_structure_Flack 0.494(8)
_refine_ls_extinction_method none
_refine_ls_goodness_of_fit_ref 1.051
_refine_ls_hydrogen_treatment constr
_refine_ls_matrix_type full
_refine_ls_number_parameters 329
_refine_ls_number_reflns 6623
_refine_ls_number_restraints 0
_refine_ls_restrained_S_all 1.051
_refine_ls_R_factor_all 0.0312
_refine_ls_R_factor_gt 0.0257
_refine_ls_shift/su_max 0.001
_refine_ls_shift/su_mean 0.000
_refine_ls_structure_factor_coef Fsqd
_refine_ls_weighting_details 'w=1/[\s^2^(Fo^2^)+(0.0253P)^2^+1.8106P] where P=(Fo^2^+2Fc^2^)/3'
_refine_ls_weighting_scheme calc
_refine_ls_wR_factor_gt 0.0559
_refine_ls_wR_factor_ref 0.0578
_reflns_Friedel_coverage 0.741
_reflns_Friedel_fraction_full 0.999
_reflns_Friedel_fraction_max 0.893
_reflns_number_gt 6143
_reflns_number_total 6623
_reflns_threshold_expression 'I > 2\s(I)'
_cod_data_source_file d2sc06483a2.cif
_cod_data_source_block mu667b_reprocess
_cod_depositor_comments 'Adding full bibliography for 1568667--1568672.cif.'
_cod_database_code 1568672
_shelx_shelxl_version_number 2018/3
_shelx_space_group_comment
;
The symmetry employed for this shelxl refinement is uniquely defined
by the following loop, which should always be used as a source of
symmetry information in preference to the above space-group names.
They are only intended as comments.
;
_olex2_refinement_description
;
1. Twinned data refinement
 Scales: 0.506(9)
 0.494(9)
2. Fixed Uiso
 At 1.2 times of:
  All C(H) groups, All C(H,H) groups
 At 1.5 times of:
  All C(H,H,H) groups
3.a Secondary CH2 refined with riding coordinates:
 C2(H2A,H2B), C1(H1A,H1B), C20(H20A,H20B), C3(H3A,H3B)
3.b Aromatic/amide H refined with riding coordinates:
 C15(H15), C17(H17), C16(H16), C12(H12), C6(H6), C11(H11), C13(H13), C5(H5),
 C30(H30), C28(H28), C25(H25), C29(H29), C27(H27), C26(H26)
3.c Idealised Me refined as rotating group:
 C23(H23A,H23B,H23C), C24(H24A,H24B,H24C), C22(H22A,H22B,H22C)
;
_olex2_submission_special_instructions 'No special instructions were received'
_oxdiff_exptl_absorpt_empirical_details
;
Empirical correction (ABSPACK) includes:
- Absorption correction using spherical harmonics
- Frame scaling
;

loop_
_space_group_symop_operation_xyz
'x, y, z'
'-x+1/2, -y, z+1/2'
'-x, y+1/2, -z+1/2'
'x+1/2, -y+1/2, -z'

loop_
_atom_site_label
_atom_site_type_symbol
_atom_site_fract_x
_atom_site_fract_y
_atom_site_fract_z
_atom_site_U_iso_or_equiv
_atom_site_adp_type
_atom_site_occupancy
_atom_site_site_symmetry_order
_atom_site_calc_flag
_atom_site_refinement_flags_posn
_atom_site_refinement_flags_adp
_atom_site_refinement_flags_occupancy
_atom_site_disorder_assembly
_atom_site_disorder_group
Br1 Br 0.47600(3) 0.36725(3) 0.49496(2) 0.01518(7) Uani 1 1 d . . . . .
Br2 Br 0.27666(3) 0.29462(3) 0.38513(2) 0.01887(8) Uani 1 1 d . . . . .
O1 O 0.3496(2) 0.52349(19) 0.41350(9) 0.0132(4) Uani 1 1 d . . . . .
N1 N 0.5485(3) 0.4176(2) 0.36840(11) 0.0126(5) Uani 1 1 d . . . . .
C8 C 0.5805(3) 0.6144(3) 0.40642(13) 0.0122(6) Uani 1 1 d . . . . .
C18 C 0.3621(3) 0.7424(3) 0.42241(14) 0.0124(6) Uani 1 1 d . . . . .
C15 C 0.2531(3) 0.9619(3) 0.44363(14) 0.0181(7) Uani 1 1 d . . . . .
H15 H 0.215471 1.036047 0.450510 0.022 Uiso 1 1 calc R U . . .
C7 C 0.6616(3) 0.7100(3) 0.42088(13) 0.0139(6) Uani 1 1 d . . . . .
B2 B 0.4134(4) 0.4153(3) 0.41243(16) 0.0128(7) Uani 1 1 d . . . . .
C17 C 0.2229(4) 0.7614(3) 0.42214(14) 0.0159(6) Uani 1 1 d . . . . .
H17 H 0.163320 0.698418 0.415105 0.019 Uiso 1 1 calc R U . . .
C16 C 0.1679(3) 0.8710(3) 0.43197(14) 0.0187(6) Uani 1 1 d . . . . .
H16 H 0.072335 0.882418 0.430572 0.022 Uiso 1 1 calc R U . . .
C2 C 0.7433(3) 0.2855(3) 0.40061(15) 0.0196(7) Uani 1 1 d . . . . .
H2A H 0.783108 0.208356 0.393471 0.024 Uiso 1 1 calc R U . . .
H2B H 0.720250 0.291150 0.443171 0.024 Uiso 1 1 calc R U . . .
C9 C 0.6416(3) 0.5097(3) 0.39049(14) 0.0124(6) Uani 1 1 d . . . . .
C19 C 0.4520(3) 0.8365(3) 0.43376(13) 0.0131(6) Uani 1 1 d . . . . .
C12 C 0.6179(4) 1.0236(3) 0.46645(15) 0.0190(7) Uani 1 1 d . . . . .
H12 H 0.674817 1.085150 0.478835 0.023 Uiso 1 1 calc R U . . .
C6 C 0.8035(3) 0.6950(3) 0.42104(14) 0.0159(6) Uani 1 1 d . . . . .
H6 H 0.860920 0.758684 0.429480 0.019 Uiso 1 1 calc R U . . .
C1 C 0.6153(3) 0.2987(3) 0.36409(14) 0.0170(6) Uani 1 1 d . . . . .
H1A H 0.548806 0.239823 0.376958 0.020 Uiso 1 1 calc R U . . .
H1B H 0.637637 0.283209 0.322101 0.020 Uiso 1 1 calc R U . . .
C11 C 0.6751(4) 0.9159(3) 0.45305(15) 0.0177(7) Uani 1 1 d . . . . .
H11 H 0.770952 0.906984 0.455587 0.021 Uiso 1 1 calc R U . . .
C20 C 0.4925(3) 0.4494(3) 0.30619(12) 0.0141(6) Uani 1 1 d . . . . .
H20A H 0.446893 0.379444 0.290958 0.017 Uiso 1 1 calc R U . . .
H20B H 0.420069 0.507220 0.312808 0.017 Uiso 1 1 calc R U . . .
C13 C 0.4807(4) 1.0402(3) 0.46176(13) 0.0168(6) Uani 1 1 d . . . . .
H13 H 0.442771 1.113968 0.469329 0.020 Uiso 1 1 calc R U . . .
C10 C 0.5971(3) 0.8222(3) 0.43627(13) 0.0129(6) Uani 1 1 d . . . . .
C14 C 0.3954(3) 0.9472(3) 0.44559(14) 0.0154(6) Uani 1 1 d . . . . .
B1 B 0.4249(3) 0.6227(3) 0.41310(14) 0.0119(6) Uani 1 1 d . . . . .
C4 C 0.7821(3) 0.4931(3) 0.39365(13) 0.0143(6) Uani 1 1 d . . . . .
C3 C 0.8470(3) 0.3773(3) 0.38505(16) 0.0188(6) Uani 1 1 d . . . . .
H3A H 0.927820 0.369941 0.410886 0.023 Uiso 1 1 calc R U . . .
H3B H 0.876475 0.368268 0.343410 0.023 Uiso 1 1 calc R U . . .
C5 C 0.8599(3) 0.5891(3) 0.40911(15) 0.0183(7) Uani 1 1 d . . . . .
H5 H 0.955880 0.580974 0.411487 0.022 Uiso 1 1 calc R U . . .
C23 C 0.4761(4) 0.5041(3) 0.20371(14) 0.0258(8) Uani 1 1 d . . . . .
H23A H 0.441336 0.427103 0.194502 0.039 Uiso 1 1 calc R U . . .
H23B H 0.520529 0.536478 0.168600 0.039 Uiso 1 1 calc R U . . .
H23C H 0.400619 0.554093 0.215623 0.039 Uiso 1 1 calc R U . . .
C30 C 0.1153(4) 0.5304(4) 0.28739(17) 0.0312(9) Uani 1 1 d . . . . .
H30 H 0.144571 0.521989 0.327235 0.037 Uiso 1 1 calc R U . . .
C24 C 0.6345(4) 0.6185(3) 0.26530(16) 0.0286(8) Uani 1 1 d . . . . .
H24A H 0.560865 0.667438 0.280177 0.043 Uiso 1 1 calc R U . . .
H24B H 0.668817 0.649992 0.227934 0.043 Uiso 1 1 calc R U . . .
H24C H 0.708271 0.616077 0.294420 0.043 Uiso 1 1 calc R U . . .
C21 C 0.5803(4) 0.4959(3) 0.25488(14) 0.0207(7) Uani 1 1 d . . . . .
C28 C 0.0140(4) 0.6458(4) 0.21113(18) 0.0353(9) Uani 1 1 d . . . . .
H28 H -0.026691 0.715905 0.198555 0.042 Uiso 1 1 calc R U . . .
C25 C 0.1301(4) 0.4417(4) 0.24847(19) 0.0344(9) Uani 1 1 d . . . . .
H25 H 0.169733 0.371341 0.261176 0.041 Uiso 1 1 calc R U . . .
C29 C 0.0572(4) 0.6339(4) 0.26854(18) 0.0355(9) Uani 1 1 d . . . . .
H29 H 0.047522 0.696093 0.295538 0.043 Uiso 1 1 calc R U . . .
C27 C 0.0295(5) 0.5561(4) 0.17166(17) 0.0395(11) Uani 1 1 d . . . . .
H27 H 0.000469 0.564827 0.131790 0.047 Uiso 1 1 calc R U . . .
C26 C 0.0870(5) 0.4540(4) 0.18998(19) 0.0387(10) Uani 1 1 d . . . . .
H26 H 0.097279 0.392088 0.162856 0.046 Uiso 1 1 calc R U . . .
C22 C 0.6962(4) 0.4188(4) 0.23469(16) 0.0321(9) Uani 1 1 d . . . . .
H22A H 0.767256 0.417537 0.265119 0.048 Uiso 1 1 calc R U . . .
H22B H 0.734149 0.448714 0.197630 0.048 Uiso 1 1 calc R U . . .
H22C H 0.662103 0.340480 0.228313 0.048 Uiso 1 1 calc R U . . .

loop_
_atom_site_aniso_label
_atom_site_aniso_U_11
_atom_site_aniso_U_22
_atom_site_aniso_U_33
_atom_site_aniso_U_23
_atom_site_aniso_U_13
_atom_site_aniso_U_12
Br1 0.01810(13) 0.01588(15) 0.01157(13) 0.00141(12) 0.00031(12) -0.00289(12)
Br2 0.02075(15) 0.01532(15) 0.02055(16) -0.00172(13) -0.00237(13) -0.00433(13)
O1 0.0138(11) 0.0116(11) 0.0143(11) -0.0014(8) 0.0008(9) -0.0005(8)
N1 0.0158(13) 0.0106(12) 0.0115(12) -0.0002(9) 0.0006(10) 0.0005(10)
C8 0.0144(14) 0.0137(16) 0.0087(13) 0.0013(11) -0.0001(11) -0.0015(12)
C18 0.0146(16) 0.0137(16) 0.0091(14) 0.0005(11) 0.0005(12) -0.0021(12)
C15 0.0246(19) 0.0118(15) 0.0178(15) 0.0013(12) 0.0024(13) 0.0052(12)
C7 0.0175(15) 0.0134(15) 0.0107(13) 0.0015(12) 0.0002(12) -0.0025(13)
B2 0.0135(16) 0.0121(16) 0.0128(16) 0.0000(13) -0.0012(13) -0.0026(13)
C17 0.0152(14) 0.0174(16) 0.0151(14) -0.0007(11) 0.0017(13) -0.0022(13)
C16 0.0169(15) 0.0176(16) 0.0217(16) 0.0037(15) 0.0009(13) 0.0019(14)
C2 0.0228(18) 0.0139(15) 0.0223(16) 0.0018(13) 0.0031(13) 0.0050(13)
C9 0.0131(14) 0.0135(15) 0.0105(14) 0.0024(12) 0.0003(12) -0.0021(11)
C19 0.0196(16) 0.0116(14) 0.0081(13) 0.0023(10) 0.0009(12) 0.0002(12)
C12 0.0263(18) 0.0132(16) 0.0176(16) -0.0002(13) -0.0035(14) -0.0063(14)
C6 0.0158(16) 0.0150(16) 0.0169(15) 0.0031(13) -0.0009(12) -0.0073(13)
C1 0.0222(16) 0.0089(14) 0.0199(15) -0.0007(13) 0.0050(13) 0.0037(13)
C11 0.0194(16) 0.0165(16) 0.0172(16) 0.0022(13) -0.0019(13) -0.0019(13)
C20 0.0181(16) 0.0136(15) 0.0106(13) 0.0000(11) -0.0015(12) 0.0007(12)
C13 0.0266(17) 0.0098(14) 0.0139(14) -0.0001(11) 0.0013(14) 0.0004(13)
C10 0.0177(15) 0.0115(15) 0.0096(14) 0.0029(11) 0.0003(12) -0.0006(11)
C14 0.0236(17) 0.0134(15) 0.0092(14) 0.0019(12) 0.0009(12) 0.0001(13)
B1 0.0146(15) 0.0113(16) 0.0099(14) 0.0009(13) -0.0007(12) -0.0024(13)
C4 0.0144(13) 0.0158(15) 0.0125(14) 0.0031(11) 0.0026(13) 0.0010(13)
C3 0.0155(15) 0.0162(15) 0.0245(16) 0.0019(15) 0.0027(13) 0.0031(12)
C5 0.0123(15) 0.0244(18) 0.0183(16) 0.0034(13) 0.0022(13) -0.0006(13)
C23 0.0350(19) 0.032(2) 0.0104(14) 0.0008(13) -0.0010(15) 0.0006(18)
C30 0.0261(19) 0.046(3) 0.0215(18) 0.0030(17) -0.0005(15) 0.0012(18)
C24 0.040(2) 0.028(2) 0.0172(16) 0.0087(15) -0.0002(16) -0.0090(17)
C21 0.0263(17) 0.0248(18) 0.0110(15) 0.0020(13) 0.0014(13) 0.0012(14)
C28 0.030(2) 0.034(2) 0.042(2) 0.0142(18) -0.0002(18) -0.0068(18)
C25 0.029(2) 0.038(2) 0.037(2) 0.0044(18) -0.0010(18) 0.0003(18)
C29 0.038(2) 0.035(2) 0.033(2) -0.0034(19) 0.0050(17) 0.0020(19)
C27 0.043(2) 0.052(3) 0.0236(19) 0.0122(18) -0.0090(19) -0.021(2)
C26 0.044(3) 0.042(3) 0.030(2) -0.009(2) -0.0009(19) -0.009(2)
C22 0.036(2) 0.042(2) 0.0183(17) 0.0056(16) 0.0101(16) 0.0093(18)

loop_
_atom_type_symbol
_atom_type_description
_atom_type_scat_dispersion_real
_atom_type_scat_dispersion_imag
_atom_type_scat_source
C C 0.0033 0.0016 'International Tables Vol C Tables 4.2.6.8 and 6.1.1.4'
H H 0.0000 0.0000 'International Tables Vol C Tables 4.2.6.8 and 6.1.1.4'
B B 0.0013 0.0007 'International Tables Vol C Tables 4.2.6.8 and 6.1.1.4'
Br Br -0.2901 2.4595 'International Tables Vol C Tables 4.2.6.8 and 6.1.1.4'
N N 0.0061 0.0033 'International Tables Vol C Tables 4.2.6.8 and 6.1.1.4'
O O 0.0106 0.0060 'International Tables Vol C Tables 4.2.6.8 and 6.1.1.4'

loop_
_exptl_crystal_face_index_h
_exptl_crystal_face_index_k
_exptl_crystal_face_index_l
_exptl_crystal_face_perp_dist
-6 -3 28 0.1376
-1 2 32 0.1383
6 7 25 0.1531
10 8 -15 0.1045
-11 -2 -18 0.1333
-1 -14 16 0.1107
4 15 -10 0.1113
14 0 -7 0.0974
-9 5 21 0.1460
-5 -11 -21 0.1600
4 3 -30 0.1477

loop_
_geom_angle_atom_site_label_1
_geom_angle_atom_site_label_2
_geom_angle_atom_site_label_3
_geom_angle
_geom_angle_site_symmetry_1
_geom_angle_site_symmetry_3
_geom_angle_publ_flag
B1 O1 B2 120.6(3) . . ?
C9 N1 B2 107.6(2) . . ?
C9 N1 C1 113.8(2) . . ?
C9 N1 C20 110.4(2) . . ?
C1 N1 B2 111.5(2) . . ?
C1 N1 C20 108.0(2) . . ?
C20 N1 B2 105.2(2) . . ?
C7 C8 B1 119.4(3) . . ?
C9 C8 C7 120.1(3) . . ?
C9 C8 B1 120.3(3) . . ?
C17 C18 C19 119.4(3) . . ?
C17 C18 B1 122.7(3) . . ?
C19 C18 B1 117.8(3) . . ?
C16 C15 H15 119.4 . . ?
C16 C15 C14 121.2(3) . . ?
C14 C15 H15 119.4 . . ?
C8 C7 C6 117.7(3) . . ?
C8 C7 C10 120.2(3) . . ?
C6 C7 C10 122.0(3) . . ?
Br2 B2 Br1 106.70(16) . . ?
O1 B2 Br1 111.3(2) . . ?
O1 B2 Br2 109.0(2) . . ?
O1 B2 N1 110.7(2) . . ?
N1 B2 Br1 108.1(2) . . ?
N1 B2 Br2 111.0(2) . . ?
C18 C17 H17 119.2 . . ?
C18 C17 C16 121.6(3) . . ?
C16 C17 H17 119.2 . . ?
C15 C16 C17 119.6(3) . . ?
C15 C16 H16 120.2 . . ?
C17 C16 H16 120.2 . . ?
H2A C2 H2B 108.0 . . ?
C1 C2 H2A 109.4 . . ?
C1 C2 H2B 109.4 . . ?
C1 C2 C3 111.2(3) . . ?
C3 C2 H2A 109.4 . . ?
C3 C2 H2B 109.4 . . ?
C8 C9 N1 116.3(3) . . ?
C4 C9 N1 121.7(3) . . ?
C4 C9 C8 122.0(3) . . ?
C18 C19 C10 122.3(3) . . ?
C14 C19 C18 118.7(3) . . ?
C14 C19 C10 118.9(3) . . ?
C11 C12 H12 119.9 . . ?
C13 C12 H12 119.9 . . ?
C13 C12 C11 120.3(3) . . ?
C7 C6 H6 119.6 . . ?
C5 C6 C7 120.7(3) . . ?
C5 C6 H6 119.6 . . ?
N1 C1 H1A 108.6 . . ?
N1 C1 H1B 108.6 . . ?
C2 C1 N1 114.5(3) . . ?
C2 C1 H1A 108.6 . . ?
C2 C1 H1B 108.6 . . ?
H1A C1 H1B 107.6 . . ?
C12 C11 H11 118.8 . . ?
C10 C11 C12 122.4(3) . . ?
C10 C11 H11 118.8 . . ?
N1 C20 H20A 106.2 . . ?
N1 C20 H20B 106.2 . . ?
H20A C20 H20B 106.4 . . ?
C21 C20 N1 124.4(3) . . ?
C21 C20 H20A 106.2 . . ?
C21 C20 H20B 106.2 . . ?
C12 C13 H13 120.1 . . ?
C12 C13 C14 119.8(3) . . ?
C14 C13 H13 120.1 . . ?
C19 C10 C7 120.9(3) . . ?
C11 C10 C7 121.0(3) . . ?
C11 C10 C19 118.1(3) . . ?
C15 C14 C19 119.4(3) . . ?
C15 C14 C13 120.3(3) . . ?
C13 C14 C19 120.3(3) . . ?
O1 B1 C8 119.1(3) . . ?
O1 B1 C18 122.8(3) . . ?
C18 B1 C8 118.0(3) . . ?
C9 C4 C3 122.5(3) . . ?
C5 C4 C9 116.4(3) . . ?
C5 C4 C3 120.9(3) . . ?
C2 C3 H3A 110.0 . . ?
C2 C3 H3B 110.0 . . ?
C4 C3 C2 108.3(3) . . ?
C4 C3 H3A 110.0 . . ?
C4 C3 H3B 110.0 . . ?
H3A C3 H3B 108.4 . . ?
C6 C5 C4 122.7(3) . . ?
C6 C5 H5 118.6 . . ?
C4 C5 H5 118.6 . . ?
H23A C23 H23B 109.5 . . ?
H23A C23 H23C 109.5 . . ?
H23B C23 H23C 109.5 . . ?
C21 C23 H23A 109.5 . . ?
C21 C23 H23B 109.5 . . ?
C21 C23 H23C 109.5 . . ?
C25 C30 H30 120.1 . . ?
C25 C30 C29 119.8(4) . . ?
C29 C30 H30 120.1 . . ?
H24A C24 H24B 109.5 . . ?
H24A C24 H24C 109.5 . . ?
H24B C24 H24C 109.5 . . ?
C21 C24 H24A 109.5 . . ?
C21 C24 H24B 109.5 . . ?
C21 C24 H24C 109.5 . . ?
C20 C21 C23 102.3(3) . . ?
C24 C21 C20 113.7(3) . . ?
C24 C21 C23 106.6(3) . . ?
C22 C21 C20 116.1(3) . . ?
C22 C21 C23 108.0(3) . . ?
C22 C21 C24 109.3(3) . . ?
C29 C28 H28 120.0 . . ?
C29 C28 C27 120.0(4) . . ?
C27 C28 H28 120.0 . . ?
C30 C25 H25 119.9 . . ?
C30 C25 C26 120.1(4) . . ?
C26 C25 H25 119.9 . . ?
C30 C29 H29 119.9 . . ?
C28 C29 C30 120.1(4) . . ?
C28 C29 H29 119.9 . . ?
C28 C27 H27 120.0 . . ?
C26 C27 C28 120.1(4) . . ?
C26 C27 H27 120.0 . . ?
C25 C26 H26 120.1 . . ?
C27 C26 C25 119.8(4) . . ?
C27 C26 H26 120.1 . . ?
C21 C22 H22A 109.5 . . ?
C21 C22 H22B 109.5 . . ?
C21 C22 H22C 109.5 . . ?
H22A C22 H22B 109.5 . . ?
H22A C22 H22C 109.5 . . ?
H22B C22 H22C 109.5 . . ?

loop_
_geom_bond_atom_site_label_1
_geom_bond_atom_site_label_2
_geom_bond_distance
_geom_bond_site_symmetry_2
_geom_bond_publ_flag
Br1 B2 2.041(4) . ?
Br2 B2 2.038(4) . ?
O1 B2 1.404(4) . ?
O1 B1 1.369(4) . ?
N1 B2 1.660(4) . ?
N1 C9 1.494(4) . ?
N1 C1 1.532(4) . ?
N1 C20 1.554(4) . ?
C8 C7 1.405(4) . ?
C8 C9 1.402(4) . ?
C8 B1 1.541(5) . ?
C18 C17 1.387(5) . ?
C18 C19 1.428(4) . ?
C18 B1 1.536(5) . ?
C15 H15 0.9500 . ?
C15 C16 1.372(5) . ?
C15 C14 1.411(5) . ?
C7 C6 1.406(4) . ?
C7 C10 1.490(5) . ?
C17 H17 0.9500 . ?
C17 C16 1.401(5) . ?
C16 H16 0.9500 . ?
C2 H2A 0.9900 . ?
C2 H2B 0.9900 . ?
C2 C1 1.513(4) . ?
C2 C3 1.517(4) . ?
C9 C4 1.397(4) . ?
C19 C10 1.437(4) . ?
C19 C14 1.426(4) . ?
C12 H12 0.9500 . ?
C12 C11 1.404(5) . ?
C12 C13 1.367(5) . ?
C6 H6 0.9500 . ?
C6 C5 1.375(5) . ?
C1 H1A 0.9900 . ?
C1 H1B 0.9900 . ?
C11 H11 0.9500 . ?
C11 C10 1.384(4) . ?
C20 H20A 0.9900 . ?
C20 H20B 0.9900 . ?
C20 C21 1.542(4) . ?
C13 H13 0.9500 . ?
C13 C14 1.415(5) . ?
C4 C3 1.501(4) . ?
C4 C5 1.396(5) . ?
C3 H3A 0.9900 . ?
C3 H3B 0.9900 . ?
C5 H5 0.9500 . ?
C23 H23A 0.9800 . ?
C23 H23B 0.9800 . ?
C23 H23C 0.9800 . ?
C23 C21 1.547(5) . ?
C30 H30 0.9500 . ?
C30 C25 1.362(6) . ?
C30 C29 1.396(6) . ?
C24 H24A 0.9800 . ?
C24 H24B 0.9800 . ?
C24 H24C 0.9800 . ?
C24 C21 1.537(5) . ?
C21 C22 1.520(5) . ?
C28 H28 0.9500 . ?
C28 C29 1.372(6) . ?
C28 C27 1.379(6) . ?
C25 H25 0.9500 . ?
C25 C26 1.395(6) . ?
C29 H29 0.9500 . ?
C27 H27 0.9500 . ?
C27 C26 1.377(7) . ?
C26 H26 0.9500 . ?
C22 H22A 0.9800 . ?
C22 H22B 0.9800 . ?
C22 H22C 0.9800 . ?

loop_
_geom_torsion_atom_site_label_1
_geom_torsion_atom_site_label_2
_geom_torsion_atom_site_label_3
_geom_torsion_atom_site_label_4
_geom_torsion
_geom_torsion_site_symmetry_1
_geom_torsion_site_symmetry_2
_geom_torsion_site_symmetry_3
_geom_torsion_site_symmetry_4
_geom_torsion_publ_flag
N1 C9 C4 C3 -10.4(5) . . . . ?
N1 C9 C4 C5 173.5(3) . . . . ?
N1 C20 C21 C23 176.2(3) . . . . ?
N1 C20 C21 C24 -69.2(4) . . . . ?
N1 C20 C21 C22 58.9(4) . . . . ?
C8 C7 C6 C5 -1.9(5) . . . . ?
C8 C7 C10 C19 -3.2(5) . . . . ?
C8 C7 C10 C11 177.2(3) . . . . ?
C8 C9 C4 C3 171.2(3) . . . . ?
C8 C9 C4 C5 -4.9(5) . . . . ?
C18 C17 C16 C15 -1.6(5) . . . . ?
C18 C19 C10 C7 6.4(5) . . . . ?
C18 C19 C10 C11 -174.0(3) . . . . ?
C18 C19 C14 C15 -2.3(4) . . . . ?
C18 C19 C14 C13 174.8(3) . . . . ?
C7 C8 C9 N1 -172.4(3) . . . . ?
C7 C8 C9 C4 6.1(5) . . . . ?
C7 C8 B1 O1 -163.8(3) . . . . ?
C7 C8 B1 C18 12.9(4) . . . . ?
C7 C6 C5 C4 3.1(5) . . . . ?
B2 O1 B1 C8 4.8(4) . . . . ?
B2 O1 B1 C18 -171.7(3) . . . . ?
B2 N1 C9 C8 -43.8(3) . . . . ?
B2 N1 C9 C4 137.7(3) . . . . ?
B2 N1 C1 C2 -102.7(3) . . . . ?
B2 N1 C20 C21 161.6(3) . . . . ?
C17 C18 C19 C10 178.3(3) . . . . ?
C17 C18 C19 C14 1.1(4) . . . . ?
C17 C18 B1 O1 -11.0(5) . . . . ?
C17 C18 B1 C8 172.4(3) . . . . ?
C16 C15 C14 C19 1.6(5) . . . . ?
C16 C15 C14 C13 -175.6(3) . . . . ?
C9 N1 B2 Br1 -64.6(2) . . . . ?
C9 N1 B2 Br2 178.67(19) . . . . ?
C9 N1 B2 O1 57.5(3) . . . . ?
C9 N1 C1 C2 19.3(4) . . . . ?
C9 N1 C20 C21 45.8(4) . . . . ?
C9 C8 C7 C6 -2.5(4) . . . . ?
C9 C8 C7 C10 178.4(3) . . . . ?
C9 C8 B1 O1 11.3(4) . . . . ?
C9 C8 B1 C18 -172.0(3) . . . . ?
C9 C4 C3 C2 -25.1(4) . . . . ?
C9 C4 C5 C6 0.3(5) . . . . ?
C19 C18 C17 C16 0.8(5) . . . . ?
C19 C18 B1 O1 166.9(3) . . . . ?
C19 C18 B1 C8 -9.8(4) . . . . ?
C12 C11 C10 C7 178.4(3) . . . . ?
C12 C11 C10 C19 -1.2(5) . . . . ?
C12 C13 C14 C15 176.7(3) . . . . ?
C12 C13 C14 C19 -0.5(5) . . . . ?
C6 C7 C10 C19 177.8(3) . . . . ?
C6 C7 C10 C11 -1.8(5) . . . . ?
C1 N1 B2 Br1 60.8(3) . . . . ?
C1 N1 B2 Br2 -55.9(3) . . . . ?
C1 N1 B2 O1 -177.0(2) . . . . ?
C1 N1 C9 C8 -167.9(3) . . . . ?
C1 N1 C9 C4 13.6(4) . . . . ?
C1 N1 C20 C21 -79.2(3) . . . . ?
C1 C2 C3 C4 56.6(4) . . . . ?
C11 C12 C13 C14 2.5(5) . . . . ?
C20 N1 B2 Br1 177.62(19) . . . . ?
C20 N1 B2 Br2 60.9(3) . . . . ?
C20 N1 B2 O1 -60.2(3) . . . . ?
C20 N1 C9 C8 70.5(3) . . . . ?
C20 N1 C9 C4 -108.0(3) . . . . ?
C20 N1 C1 C2 142.2(3) . . . . ?
C13 C12 C11 C10 -1.7(5) . . . . ?
C10 C7 C6 C5 177.2(3) . . . . ?
C10 C19 C14 C15 -179.6(3) . . . . ?
C10 C19 C14 C13 -2.4(5) . . . . ?
C14 C15 C16 C17 0.4(5) . . . . ?
C14 C19 C10 C7 -176.4(3) . . . . ?
C14 C19 C10 C11 3.2(5) . . . . ?
B1 O1 B2 Br1 81.9(3) . . . . ?
B1 O1 B2 Br2 -160.7(2) . . . . ?
B1 O1 B2 N1 -38.3(4) . . . . ?
B1 C8 C7 C6 172.5(3) . . . . ?
B1 C8 C7 C10 -6.5(4) . . . . ?
B1 C8 C9 N1 12.6(4) . . . . ?
B1 C8 C9 C4 -169.0(3) . . . . ?
B1 C18 C17 C16 178.6(3) . . . . ?
B1 C18 C19 C10 0.4(5) . . . . ?
B1 C18 C19 C14 -176.8(3) . . . . ?
C3 C2 C1 N1 -55.6(4) . . . . ?
C3 C4 C5 C6 -175.8(3) . . . . ?
C5 C4 C3 C2 150.7(3) . . . . ?
C30 C25 C26 C27 0.0(7) . . . . ?
C28 C27 C26 C25 -0.3(7) . . . . ?
C25 C30 C29 C28 0.5(6) . . . . ?
C29 C30 C25 C26 -0.1(6) . . . . ?
C29 C28 C27 C26 0.7(7) . . . . ?
C27 C28 C29 C30 -0.8(6) . . . . ?

loop_
_twin_individual_id
_twin_individual_mass_fraction_refined
1 0.506(9)
2 0.494(9)
